data_2017871
loop_
_publ_author_name
'Titi, Hatem M.'
'Karmakar, Anirban'
'Goldberg, Israel'

_publ_section_title
;
 Coordination polymers and hydrogen-bonded assemblies of
 2,2'-[2,5-bis(carboxymethoxy)-1,4-phenylene]diacetic acid with ammonium,
 lanthanum and zinc cations
;
_journal_coeditor_code SU3049
_journal_issue 9
_journal_name_full 'Acta Crystallographica Section C'
_journal_page_first m238
_journal_page_last m244
_journal_paper_doi 10.1107/S0108270110031318
_journal_volume 66
_journal_year 2010
_chemical_formula_iupac '[Zn2 (C14 H10 O10) (C10 H8 N2) (H2 O)2] , 2H2 O'
_chemical_formula_moiety 'C24 H22 N2 O12 Zn2, 2(H2 O)'
_chemical_formula_sum 'C24 H26 N2 O14 Zn2'
_chemical_formula_weight 697.24
_chemical_name_systematic
;
poly[[diaqua(\m~2~-4,4'-bipyridyl){\m~4~-2,2'-[2,5-bis(carboxymethyl)-1,4-
phenylenedioxy]diacetato}dizinc(II)] dihydrate]
;
_space_group_IT_number 2
_symmetry_cell_setting triclinic
_symmetry_space_group_name_Hall '-P 1'
_symmetry_space_group_name_H-M 'P -1'
_atom_sites_solution_hydrogens geom
_atom_sites_solution_primary direct
_atom_sites_solution_secondary difmap
_audit_creation_method SHELXL97
_cell_angle_alpha 108.621(3)
_cell_angle_beta 94.915(3)
_cell_angle_gamma 92.412(3)
_cell_formula_units_Z 1
_cell_length_a 7.7218(4)
_cell_length_b 8.3520(5)
_cell_length_c 10.7204(6)
_cell_measurement_reflns_used 2455
_cell_measurement_temperature 110(2)
_cell_measurement_theta_max 26.65
_cell_measurement_theta_min 2.02
_cell_volume 651.01(6)
_computing_cell_refinement 'DENZO (Otwinowski & Minor, 1997)'
_computing_data_collection 'COLLECT (Nonius, 1999)'
_computing_data_reduction 'DENZO (Otwinowski & Minor, 1997)'
_computing_molecular_graphics
;
ORTEPIII (Burnett & Johnson, 1996) and Mercury (Macrae <i>et al.</i>,
2006)
;
_computing_publication_material 'SHELXL97 (Sheldrick, 2008)'
_computing_structure_refinement 'SHELXL97 (Sheldrick, 2008)'
_computing_structure_solution 'SIR97 (Altomare <i>et al.</i>, 1994)'
_diffrn_ambient_temperature 110(2)
_diffrn_detector_area_resol_mean 12.8
_diffrn_measured_fraction_theta_full 0.981
_diffrn_measured_fraction_theta_max 0.981
_diffrn_measurement_device_type 'Nonius KappaCCD area-detector'
_diffrn_measurement_method '1 deg. \f and \w scans'
_diffrn_radiation_monochromator graphite
_diffrn_radiation_source 'fine-focus sealed tube'
_diffrn_radiation_type MoK\a
_diffrn_radiation_wavelength 0.71073
_diffrn_reflns_av_R_equivalents 0.0590
_diffrn_reflns_av_sigmaI/netI 0.0620
_diffrn_reflns_limit_h_max 9
_diffrn_reflns_limit_h_min 0
_diffrn_reflns_limit_k_max 10
_diffrn_reflns_limit_k_min -10
_diffrn_reflns_limit_l_max 13
_diffrn_reflns_limit_l_min -13
_diffrn_reflns_number 7281
_diffrn_reflns_theta_full 27.00
_diffrn_reflns_theta_max 27.00
_diffrn_reflns_theta_min 2.02
_diffrn_standards_number 0
_exptl_absorpt_coefficient_mu 1.921
_exptl_absorpt_correction_T_max 0.8311
_exptl_absorpt_correction_T_min 0.6999
_exptl_absorpt_correction_type multi-scan
_exptl_absorpt_process_details '(Blessing, 1995)'
_exptl_crystal_colour colourless
_exptl_crystal_density_diffrn 1.778
_exptl_crystal_density_method 'not measured'
_exptl_crystal_description prism
_exptl_crystal_F_000 356
_exptl_crystal_size_max 0.20
_exptl_crystal_size_mid 0.10
_exptl_crystal_size_min 0.10
_refine_diff_density_max 0.480
_refine_diff_density_min -0.712
_refine_ls_extinction_method none
_refine_ls_goodness_of_fit_ref 1.068
_refine_ls_hydrogen_treatment constr
_refine_ls_matrix_type full
_refine_ls_number_parameters 190
_refine_ls_number_reflns 2794
_refine_ls_number_restraints 0
_refine_ls_restrained_S_all 1.068
_refine_ls_R_factor_all 0.0644
_refine_ls_R_factor_gt 0.0481
_refine_ls_shift/su_max 0.000
_refine_ls_shift/su_mean 0.000
_refine_ls_structure_factor_coef Fsqd
_refine_ls_weighting_details 'calc w = 1/[\s^2^(Fo^2^)+(0.0254P)^2^+0.9668P] where P=(Fo^2^+2Fc^2^)/3'
_refine_ls_weighting_scheme calc
_refine_ls_wR_factor_gt 0.0865
_refine_ls_wR_factor_ref 0.0922
_reflns_number_gt 2330
_reflns_number_total 2794
_reflns_threshold_expression I>2\s(I)
_cod_data_source_file su3049.cif
_cod_data_source_block IV
_cod_database_code 2017871
_cod_database_fobs_code 2017871

loop_
_symmetry_equiv_pos_as_xyz
'x, y, z'
'-x, -y, -z'

loop_
_atom_site_type_symbol
_atom_site_label
_atom_site_fract_x
_atom_site_fract_y
_atom_site_fract_z
_atom_site_U_iso_or_equiv
_atom_site_adp_type
_atom_site_calc_flag
_atom_site_refinement_flags
_atom_site_occupancy
_atom_site_disorder_assembly
_atom_site_disorder_group
Zn Zn1 0.64853(5) 0.35334(5) 0.67884(4) 0.01753(13) Uani d . 1 . .
C C1 1.0378(4) 0.1350(4) -0.0481(3) 0.0155(7) Uani d . 1 . .
C C2 0.9607(4) 0.1625(4) 0.0693(3) 0.0161(7) Uani d . 1 . .
H H2 0.9340 0.2739 0.1176 0.019 Uiso calc R 1 . .
C C3 0.9220(4) 0.0295(4) 0.1168(3) 0.0152(7) Uani d . 1 . .
O O4 0.8396(3) 0.0465(3) 0.2291(2) 0.0197(5) Uani d . 1 . .
C C5 0.8222(4) 0.2147(4) 0.3107(3) 0.0168(7) Uani d . 1 . .
H H5A 0.7530 0.2747 0.2599 0.020 Uiso calc R 1 . .
H H5B 0.9387 0.2759 0.3397 0.020 Uiso calc R 1 . .
C C6 0.7325(4) 0.2128(4) 0.4305(3) 0.0191(7) Uani d . 1 . .
O O7 0.7171(3) 0.3634(3) 0.5098(2) 0.0204(5) Uani d . 1 . .
O O8 0.6809(4) 0.0844(3) 0.4519(2) 0.0292(6) Uani d . 1 . .
C C9 1.0814(4) 0.2794(4) -0.0984(3) 0.0169(7) Uani d . 1 . .
H H9A 1.1850 0.2524 -0.1476 0.020 Uiso calc R 1 . .
H H9B 1.1151 0.3818 -0.0209 0.020 Uiso calc R 1 . .
C C10 0.9401(5) 0.3233(4) -0.1874(3) 0.0180(7) Uani d . 1 . .
O O11 0.7855(3) 0.2555(3) -0.2018(2) 0.0197(5) Uani d . 1 . .
O O12 0.9777(3) 0.4316(3) -0.2403(2) 0.0247(6) Uani d . 1 . .
O O13 0.4125(3) 0.2444(3) 0.6720(2) 0.0217(5) Uani d . 1 . .
H H13A 0.3919 0.1362 0.6293 0.033 Uiso d . 1 . .
H H13B 0.3323 0.2822 0.6100 0.033 Uiso d . 1 . .
N N14 0.5879(3) 0.5959(3) 0.7833(3) 0.0158(6) Uani d . 1 . .
C C15 0.4943(4) 0.6114(4) 0.8861(3) 0.0201(7) Uani d . 1 . .
H H15 0.4500 0.5111 0.8996 0.024 Uiso calc R 1 . .
C C16 0.4594(4) 0.7656(4) 0.9733(3) 0.0184(7) Uani d . 1 . .
H H16 0.3957 0.7698 1.0461 0.022 Uiso calc R 1 . .
C C17 0.5181(4) 0.9151(4) 0.9538(3) 0.0149(7) Uani d . 1 . .
C C18 0.6101(4) 0.8997(4) 0.8445(3) 0.0186(7) Uani d . 1 . .
H H18 0.6494 0.9979 0.8255 0.022 Uiso calc R 1 . .
C C19 0.6437(4) 0.7397(4) 0.7635(3) 0.0195(7) Uani d . 1 . .
H H19 0.7091 0.7316 0.6909 0.023 Uiso calc R 1 . .
O O20 0.8341(3) 0.6429(3) 0.4561(2) 0.0262(6) Uani d . 1 . .
H H20A 0.7952 0.5501 0.4734 0.039 Uiso d R 1 . .
H H20B 0.8955 0.6185 0.3855 0.039 Uiso d R 1 . .

loop_
_atom_site_aniso_label
_atom_site_aniso_U_11
_atom_site_aniso_U_22
_atom_site_aniso_U_33
_atom_site_aniso_U_12
_atom_site_aniso_U_13
_atom_site_aniso_U_23
Zn1 0.0220(2) 0.0162(2) 0.0159(2) 0.00335(15) 0.00553(15) 0.00610(15)
C1 0.0128(15) 0.0163(16) 0.0182(16) 0.0021(13) 0.0032(13) 0.0061(13)
C2 0.0130(16) 0.0184(16) 0.0166(16) 0.0026(13) 0.0037(13) 0.0046(13)
C3 0.0141(15) 0.0193(16) 0.0122(15) 0.0029(13) 0.0056(13) 0.0039(13)
O4 0.0268(13) 0.0168(12) 0.0167(12) 0.0041(10) 0.0118(10) 0.0045(9)
C5 0.0212(17) 0.0162(16) 0.0122(16) 0.0020(14) 0.0039(13) 0.0027(13)
C6 0.0177(17) 0.0210(18) 0.0174(17) 0.0028(14) 0.0034(14) 0.0040(14)
O7 0.0284(13) 0.0157(12) 0.0167(12) 0.0029(10) 0.0084(10) 0.0026(9)
O8 0.0433(16) 0.0180(13) 0.0286(14) 0.0018(11) 0.0185(13) 0.0073(11)
C9 0.0172(16) 0.0154(16) 0.0167(16) 0.0025(13) 0.0074(14) 0.0015(13)
C10 0.0286(19) 0.0126(16) 0.0133(16) 0.0060(14) 0.0074(14) 0.0031(13)
O11 0.0196(12) 0.0208(12) 0.0212(12) -0.0002(10) 0.0041(10) 0.0102(10)
O12 0.0291(14) 0.0229(13) 0.0280(14) 0.0012(11) 0.0056(11) 0.0159(11)
O13 0.0236(13) 0.0166(12) 0.0242(13) 0.0021(10) 0.0040(10) 0.0049(10)
N14 0.0169(14) 0.0159(14) 0.0144(13) 0.0028(11) 0.0051(11) 0.0036(11)
C15 0.0229(18) 0.0186(17) 0.0197(18) 0.0011(14) 0.0021(15) 0.0078(14)
C16 0.0212(17) 0.0190(17) 0.0171(17) 0.0029(14) 0.0070(14) 0.0075(13)
C17 0.0119(15) 0.0174(17) 0.0162(16) 0.0016(13) 0.0010(13) 0.0067(14)
C18 0.0171(17) 0.0175(16) 0.0208(17) 0.0004(13) 0.0040(14) 0.0051(13)
C19 0.0183(17) 0.0219(18) 0.0191(17) 0.0047(14) 0.0068(14) 0.0060(14)
O20 0.0270(14) 0.0257(13) 0.0289(14) 0.0003(11) 0.0075(11) 0.0121(11)

loop_
_atom_type_symbol
_atom_type_description
_atom_type_scat_dispersion_real
_atom_type_scat_dispersion_imag
_atom_type_scat_source
C C 0.0033 0.0016 'International Tables Vol C Tables 4.2.6.8 and 6.1.1.4'
H H 0.0000 0.0000 'International Tables Vol C Tables 4.2.6.8 and 6.1.1.4'
O O 0.0106 0.0060 'International Tables Vol C Tables 4.2.6.8 and 6.1.1.4'
N N 0.0061 0.0033 'International Tables Vol C Tables 4.2.6.8 and 6.1.1.4'
Zn Zn 0.2839 1.4301 'International Tables Vol C Tables 4.2.6.8 and 6.1.1.4'

loop_
_geom_angle_atom_site_label_1
_geom_angle_atom_site_label_2
_geom_angle_atom_site_label_3
_geom_angle_site_symmetry_1
_geom_angle_site_symmetry_3
_geom_angle
_geom_angle_publ_flag
O7 Zn1 O11 . 1_556 124.79(10) ?
O7 Zn1 O13 . . 115.69(10) ?
O11 Zn1 O13 1_556 . 100.83(10) ?
O7 Zn1 N14 . . 106.20(10) ?
O11 Zn1 N14 1_556 . 110.06(10) ?
O13 Zn1 N14 . . 95.44(10) ?
C2 C1 C3 . 2_755 118.5(3) ?
C2 C1 C9 . . 121.0(3) ?
C3 C1 C9 2_755 . 120.5(3) ?
C3 C2 C1 . . 121.1(3) ?
C3 C2 H2 . . 119.4 ?
C1 C2 H2 . . 119.4 ?
O4 C3 C2 . . 124.2(3) ?
O4 C3 C1 . 2_755 115.5(3) ?
C2 C3 C1 . 2_755 120.3(3) ?
C3 O4 C5 . . 116.0(2) ?
O4 C5 C6 . . 109.9(3) ?
O4 C5 H5A . . 109.7 ?
C6 C5 H5A . . 109.7 ?
O4 C5 H5B . . 109.7 ?
C6 C5 H5B . . 109.7 ?
H5A C5 H5B . . 108.2 ?
O8 C6 O7 . . 122.9(3) ?
O8 C6 C5 . . 124.7(3) ?
O7 C6 C5 . . 112.4(3) ?
C6 O7 Zn1 . . 110.4(2) ?
C1 C9 C10 . . 117.2(3) ?
C1 C9 H9A . . 108.0 ?
C10 C9 H9A . . 108.0 ?
C1 C9 H9B . . 108.0 ?
C10 C9 H9B . . 108.0 ?
H9A C9 H9B . . 107.2 ?
O12 C10 O11 . . 121.5(3) ?
O12 C10 C9 . . 118.5(3) ?
O11 C10 C9 . . 119.9(3) ?
C10 O11 Zn1 . 1_554 105.5(2) ?
Zn1 O13 H13A . . 119.1 ?
Zn1 O13 H13B . . 107.4 ?
H13A O13 H13B . . 95.5 ?
C15 N14 C19 . . 117.1(3) ?
C15 N14 Zn1 . . 116.7(2) ?
C19 N14 Zn1 . . 126.0(2) ?
N14 C15 C16 . . 123.5(3) ?
N14 C15 H15 . . 118.3 ?
C16 C15 H15 . . 118.3 ?
C15 C16 C17 . . 119.7(3) ?
C15 C16 H16 . . 120.2 ?
C17 C16 H16 . . 120.2 ?
C16 C17 C18 . . 117.2(3) ?
C16 C17 C17 . 2_677 121.1(3) ?
C18 C17 C17 . 2_677 121.8(4) ?
C19 C18 C17 . . 119.5(3) ?
C19 C18 H18 . . 120.2 ?
C17 C18 H18 . . 120.2 ?
N14 C19 C18 . . 123.1(3) ?
N14 C19 H19 . . 118.5 ?
C18 C19 H19 . . 118.5 ?
H20A O20 H20B . . 112.9 ?

loop_
_geom_bond_atom_site_label_1
_geom_bond_atom_site_label_2
_geom_bond_site_symmetry_2
_geom_bond_distance
_geom_bond_publ_flag
Zn1 O7 . 1.957(2) yes
Zn1 O11 1_556 1.983(2) yes
Zn1 O13 . 1.988(2) yes
Zn1 N14 . 2.073(3) yes
C1 C2 . 1.395(4) ?
C1 C3 2_755 1.398(4) ?
C1 C9 . 1.507(5) ?
C2 C3 . 1.394(5) ?
C2 H2 . 0.9500 ?
C3 O4 . 1.380(4) ?
C3 C1 2_755 1.398(4) ?
O4 C5 . 1.417(4) ?
C5 C6 . 1.514(4) ?
C5 H5A . 0.9900 ?
C5 H5B . 0.9900 ?
C6 O8 . 1.225(4) ?
C6 O7 . 1.290(4) ?
C9 C10 . 1.522(5) ?
C9 H9A . 0.9900 ?
C9 H9B . 0.9900 ?
C10 O12 . 1.248(4) ?
C10 O11 . 1.275(4) ?
O11 Zn1 1_554 1.983(2) ?
O13 H13A . 0.8730 ?
O13 H13B . 1.0025 ?
N14 C15 . 1.345(4) ?
N14 C19 . 1.344(4) ?
C15 C16 . 1.381(4) ?
C15 H15 . 0.9500 ?
C16 C17 . 1.394(5) ?
C16 H16 . 0.9500 ?
C17 C18 . 1.396(4) ?
C17 C17 2_677 1.501(6) ?
C18 C19 . 1.391(4) ?
C18 H18 . 0.9500 ?
C19 H19 . 0.9500 ?
O20 H20A . 0.8980 ?
O20 H20B . 0.8998 ?

loop_
_geom_hbond_atom_site_label_D
_geom_hbond_atom_site_label_H
_geom_hbond_atom_site_label_A
_geom_hbond_site_symmetry_A
_geom_hbond_distance_DH
_geom_hbond_distance_HA
_geom_hbond_distance_DA
_geom_hbond_angle_DHA
O13 H13A O8 2_656 0.87 1.81 2.676(3) 172
O13 H13B O20 2_666 1.00 1.65 2.632(3) 164
O20 H20A O7 . 0.90 1.82 2.714(3) 179
O20 H20B O12 2_765 0.90 1.85 2.753(3) 180
